data_4329270
loop_
_publ_author_name
'George J. Sopasis'
'Angelos B. Canaj'
'Aggelos Philippidis'
'Milosz Siczek'
'Tadeusz Lis'
'James R. O'Brien'
'Manolis M. Antonakis'
'Spiros A. Pergantis'
'Constantinos J. Milios'

_publ_section_title
;
 Heptanuclear Heterometallic [Cu6Ln] Clusters: Trapping Lanthanides into
 Copper Cages with Artificial Amino Acids
;
_journal_name_full 'Inorganic Chemistry'
_journal_page_first 5911
_journal_page_last 5918
_journal_paper_doi 10.1021/ic300538q
_journal_volume 51
_journal_year 2012
_chemical_formula_moiety 'C30 H60 Cu6 N9 O30 Pr , 5.25(C H4 O),     1.5 (C4 H10 O), 0.1 (H2 O)'
_chemical_formula_sum 'C41.25 H96.2 Cu6 N9 O36.85 Pr'
_chemical_formula_weight 1830.22
_chemical_name_systematic
; 
 ? 
;
_space_group_IT_number 176
_symmetry_cell_setting hexagonal
_symmetry_space_group_name_Hall '-P 6c'
_symmetry_space_group_name_H-M 'P 63/m'
_atom_sites_solution_hydrogens geom
_atom_sites_solution_primary direct
_atom_sites_solution_secondary difmap
_audit_creation_method SHELXL-97
_cell_angle_alpha 90.00
_cell_angle_beta 90.00
_cell_angle_gamma 120.00
_cell_formula_units_Z 2
_cell_length_a 19.892(7)
_cell_length_b 19.892(7)
_cell_length_c 13.304(5)
_cell_measurement_reflns_used 13846
_cell_measurement_temperature 100(2)
_cell_measurement_theta_max 29
_cell_measurement_theta_min 5
_cell_volume 4559(3)
_computing_cell_refinement 'CrysAlis CCD, Oxford Diffraction Ltd.'
_computing_data_collection 'CrysAlis RED, Oxford Diffraction Ltd.'
_computing_data_reduction 'CrysAlis RED, Oxford Diffraction Ltd.'
_computing_structure_refinement 'SHELXL-97 (Sheldrick, 2008)'
_computing_structure_solution 'SHELXS-97 (Sheldrick, 2008)'
_diffrn_ambient_temperature 100(2)
_diffrn_measured_fraction_theta_full 0.969
_diffrn_measured_fraction_theta_max 0.941
_diffrn_measurement_device_type 'Xcalibur PX with Onyx CCD'
_diffrn_measurement_method /f
_diffrn_radiation_monochromator graphite
_diffrn_radiation_source 'fine-focus sealed tube'
_diffrn_radiation_type MoK\a
_diffrn_radiation_wavelength 0.71073
_diffrn_reflns_av_R_equivalents 0.0625
_diffrn_reflns_av_sigmaI/netI 0.0542
_diffrn_reflns_limit_h_max 27
_diffrn_reflns_limit_h_min -20
_diffrn_reflns_limit_k_max 27
_diffrn_reflns_limit_k_min -27
_diffrn_reflns_limit_l_max 12
_diffrn_reflns_limit_l_min -15
_diffrn_reflns_number 27265
_diffrn_reflns_theta_full 25.00
_diffrn_reflns_theta_max 29.07
_diffrn_reflns_theta_min 4.98
_exptl_absorpt_coefficient_mu 1.969
_exptl_absorpt_correction_T_max 0.748
_exptl_absorpt_correction_T_min 0.680
_exptl_absorpt_correction_type analytical
_exptl_absorpt_process_details
;
CrysAlis RED, Oxford Diffraction Ltd.,
Version 1.171.32.5
Analytical numeric absorption correction using a 
multifaceted crystal model based on expressions
 derived by R.C. Clark & J.S. Reid.
(Clark, R. C. & Reid, J. S. (1995). Acta Cryst. A51, 887-897)
;
_exptl_crystal_colour blue
_exptl_crystal_density_diffrn 1.333
_exptl_crystal_description block
_exptl_crystal_F_000 1869
_exptl_crystal_size_max 0.33
_exptl_crystal_size_mid 0.20
_exptl_crystal_size_min 0.20
_refine_diff_density_max 1.109
_refine_diff_density_min -0.697
_refine_diff_density_rms 0.108
_refine_ls_extinction_method none
_refine_ls_goodness_of_fit_ref 1.072
_refine_ls_hydrogen_treatment constr
_refine_ls_matrix_type full
_refine_ls_number_parameters 230
_refine_ls_number_reflns 3993
_refine_ls_number_restraints 4
_refine_ls_restrained_S_all 1.072
_refine_ls_R_factor_all 0.0801
_refine_ls_R_factor_gt 0.0478
_refine_ls_shift/su_max 0.000
_refine_ls_shift/su_mean 0.000
_refine_ls_structure_factor_coef Fsqd
_refine_ls_weighting_details 'calc w=1/[\s^2^(Fo^2^)+(0.0644P)^2^+4.9628P] where P=(Fo^2^+2Fc^2^)/3'
_refine_ls_weighting_scheme calc
_refine_ls_wR_factor_gt 0.1232
_refine_ls_wR_factor_ref 0.1341
_reflns_number_gt 2805
_reflns_number_total 3993
_reflns_threshold_expression >2sigma(I)
_cod_data_source_file ic300538q_si_001_02.cif
_cod_data_source_block gis673a
_cod_original_formula_sum 'C41.25 H96.20 Cu6 N9 O36.85 Pr'
_cod_database_code 4329270

loop_
_symmetry_equiv_pos_as_xyz
'x, y, z'
'-y, x-y, z'
'-x+y, -x, z'
'-x, -y, z+1/2'
'y, -x+y, z+1/2'
'x-y, x, z+1/2'
'-x, -y, -z'
'y, -x+y, -z'
'x-y, x, -z'
'x, y, -z-1/2'
'-y, x-y, -z-1/2'
'-x+y, -x, -z-1/2'

loop_
_atom_site_label
_atom_site_type_symbol
_atom_site_fract_x
_atom_site_fract_y
_atom_site_fract_z
_atom_site_U_iso_or_equiv
_atom_site_adp_type
_atom_site_occupancy
_atom_site_symmetry_multiplicity
_atom_site_calc_flag
_atom_site_refinement_flags
_atom_site_disorder_assembly
_atom_site_disorder_group
Pr Pr 0.6667 0.3333 0.7500 0.02196(15) Uani 1 6 d S . .
Cu Cu 0.83455(3) 0.47175(3) 0.86793(4) 0.03145(17) Uani 1 1 d . . .
O1 O 0.7760(2) 0.4664(2) 0.7500 0.0257(8) Uani 1 2 d S . .
H1 H 0.7592 0.5062 0.7500 0.031 Uiso 1 2 calc SR . .
O11 O 0.76483(17) 0.35850(17) 0.8816(2) 0.0295(6) Uani 1 1 d . . .
O21 O 0.7432(2) 0.2526(2) 0.9653(3) 0.0523(10) Uani 1 1 d . . .
N11 N 0.8921(2) 0.4546(2) 0.9765(3) 0.0445(10) Uani 1 1 d . A .
H11A H 0.9377 0.4606 0.9510 0.053 Uiso 1 1 calc R . .
H11B H 0.9044 0.4915 1.0256 0.053 Uiso 1 1 calc R . .
C11 C 0.7800(3) 0.3227(3) 0.9503(4) 0.0429(12) Uani 1 1 d . A .
C21 C 0.8463(4) 0.3755(3) 1.0224(5) 0.072(2) Uani 1 1 d . . .
C31 C 0.8881(10) 0.3427(12) 1.0669(11) 0.061(5) Uani 0.50 1 d P A 1
H31A H 0.9248 0.3790 1.1163 0.092 Uiso 0.50 1 calc PR A 1
H31B H 0.9166 0.3324 1.0148 0.092 Uiso 0.50 1 calc PR A 1
H31C H 0.8518 0.2939 1.1004 0.092 Uiso 0.50 1 calc PR A 1
C311 C 0.9091(11) 0.3405(11) 1.0123(14) 0.084(6) Uani 0.50 1 d P A 2
H31D H 0.9551 0.3721 1.0538 0.126 Uiso 0.50 1 calc PR A 2
H31E H 0.9248 0.3430 0.9420 0.126 Uiso 0.50 1 calc PR A 2
H31F H 0.8834 0.2866 1.0355 0.126 Uiso 0.50 1 calc PR A 2
C41 C 0.7956(15) 0.388(2) 1.124(2) 0.080(8) Uani 0.50 1 d P A 3
H41A H 0.7591 0.3379 1.1533 0.120 Uiso 0.50 1 calc PR A 3
H41B H 0.7669 0.4134 1.0994 0.120 Uiso 0.50 1 calc PR A 3
H41C H 0.8328 0.4214 1.1756 0.120 Uiso 0.50 1 calc PR A 3
C411 C 0.8181(13) 0.3768(14) 1.1138(17) 0.102(12) Uani 0.50 1 d P A 4
H41D H 0.7824 0.3236 1.1359 0.153 Uiso 0.50 1 calc PR A 4
H41E H 0.7903 0.4058 1.1104 0.153 Uiso 0.50 1 calc PR A 4
H41F H 0.8611 0.4020 1.1618 0.153 Uiso 0.50 1 calc PR A 4
O12 O 0.91683(18) 0.57654(18) 0.8352(3) 0.0413(8) Uani 1 1 d . . .
C12 C 0.9385(4) 0.6088(4) 0.7500 0.0408(16) Uani 1 2 d S . .
C22 C 0.9962(5) 0.6938(4) 0.7500 0.058(2) Uani 1 2 d S . .
H22A H 0.9895 0.7181 0.8010 0.087 Uiso 1 1 d R . .
H22C H 1.0479 0.7015 0.7500 0.087 Uiso 1 2 d SR . .
O13 O 0.9085(2) 0.4178(3) 0.7500 0.0390(11) Uani 1 2 d S . .
N13 N 0.9796(3) 0.4502(3) 0.7500 0.0437(15) Uani 1 2 d S . .
O23 O 1.0080(7) 0.4541(7) 0.8486(9) 0.046(3) Uani 0.50 1 d P . .
O33 O 1.0234(7) 0.4812(8) 0.8110(11) 0.059(3) Uani 0.50 1 d P . .
O1M O 0.7494(6) 0.5843(5) 0.7764(9) 0.081(5) Uani 0.50 1 d P B -5
H1M H 0.7026 0.5681 0.7906 0.121 Uiso 0.50 1 d PR B -5
C1M C 0.7694(12) 0.6487(9) 0.710(2) 0.147(16) Uani 0.50 1 d P B -5
H1M1 H 0.7432 0.6768 0.7312 0.221 Uiso 0.50 1 d PR B -5
H1M2 H 0.7529 0.6289 0.6413 0.221 Uiso 0.50 1 d PR B -5
H1M3 H 0.8257 0.6838 0.7105 0.221 Uiso 0.50 1 d PR B -5
O1E O 0.7615(15) 0.1074(19) 0.2500 0.221(16) Uani 0.50 2 d SPD . 6
C1E C 0.7462(11) 0.1245(13) 0.161(2) 0.28(3) Uani 0.50 1 d PD . 6
H1E1 H 0.7508 0.1764 0.1612 0.341 Uiso 0.50 1 calc PR . 6
H1E2 H 0.6933 0.0854 0.1390 0.341 Uiso 0.50 1 calc PR . 6
C2E C 0.8059(18) 0.1233(13) 0.097(2) 0.167(11) Uani 0.50 1 d PD . 6
H2E1 H 0.7814 0.0779 0.0521 0.251 Uiso 0.50 1 calc PR . 6
H2E2 H 0.8448 0.1203 0.1386 0.251 Uiso 0.50 1 calc PR . 6
H2E3 H 0.8311 0.1707 0.0559 0.251 Uiso 0.50 1 calc PR . 6
O1S O 0.810(2) 0.110(2) -0.017(3) 0.35(5) Uani 0.25 1 d PD C 7
H1S H 0.8080 0.1481 0.0088 0.522 Uiso 0.25 1 calc PR C 7
C1S C 0.881(3) 0.138(3) -0.067(7) 0.27(5) Uani 0.25 1 d PD C 7
H1S1 H 0.9177 0.1909 -0.0455 0.398 Uiso 0.25 1 calc PR C 7
H1S2 H 0.8732 0.1369 -0.1398 0.398 Uiso 0.25 1 calc PR C 7
H1S3 H 0.9029 0.1041 -0.0507 0.398 Uiso 0.25 1 calc PR C 7
O2S O 0.934(3) 0.095(2) 0.2500 0.19(2) Uani 0.25 2 d SPD D 8
H2S H 0.9713 0.0869 0.2500 0.287 Uiso 0.25 2 d SPR D 8
C3S C 0.864(2) 0.029(3) 0.2500 0.103(16) Uani 0.25 2 d SPD D 8
H3S1 H 0.8612 -0.0014 0.3103 0.154 Uiso 0.25 1 d PR D 8
H3S2 H 0.8216 0.0399 0.2500 0.154 Uiso 0.25 2 d SPR D 8
O1W O 1.0000 0.0000 0.5000 0.11(5) Uani 0.10 6 d SP E 9

loop_
_atom_site_aniso_label
_atom_site_aniso_U_11
_atom_site_aniso_U_22
_atom_site_aniso_U_33
_atom_site_aniso_U_23
_atom_site_aniso_U_13
_atom_site_aniso_U_12
Pr 0.02410(18) 0.02410(18) 0.0177(3) 0.000 0.000 0.01205(9)
Cu 0.0277(3) 0.0311(3) 0.0307(3) -0.0056(2) -0.0058(2) 0.0110(2)
O1 0.026(2) 0.026(2) 0.026(2) 0.000 0.000 0.0135(17)
O11 0.0319(15) 0.0323(15) 0.0237(16) 0.0000(12) -0.0050(12) 0.0156(13)
O21 0.060(2) 0.0402(19) 0.049(2) 0.0050(16) -0.0275(18) 0.0192(17)
N11 0.041(2) 0.046(2) 0.038(2) -0.0077(18) -0.0186(18) 0.0145(19)
C11 0.042(3) 0.043(3) 0.036(3) -0.002(2) -0.016(2) 0.016(2)
C21 0.067(4) 0.051(3) 0.067(5) 0.007(3) -0.045(3) 0.005(3)
C31 0.050(8) 0.088(10) 0.046(9) 0.016(8) -0.020(7) 0.035(7)
C311 0.068(12) 0.055(8) 0.106(16) 0.001(11) -0.062(11) 0.014(8)
C41 0.058(10) 0.137(19) 0.038(13) -0.030(10) -0.014(8) 0.043(11)
C411 0.102(19) 0.081(14) 0.008(8) -0.010(8) 0.000(10) -0.040(13)
O12 0.0321(17) 0.0318(16) 0.053(2) -0.0064(15) -0.0035(15) 0.0105(14)
C12 0.027(3) 0.033(3) 0.062(5) 0.000 0.000 0.015(3)
C22 0.044(4) 0.031(4) 0.085(6) 0.000 0.000 0.009(3)
O13 0.021(2) 0.041(3) 0.044(3) 0.000 0.000 0.0069(19)
N13 0.021(3) 0.023(3) 0.084(5) 0.000 0.000 0.009(2)
O23 0.031(5) 0.052(7) 0.047(8) -0.008(4) -0.012(4) 0.015(5)
O33 0.030(5) 0.074(9) 0.064(8) -0.025(6) -0.012(5) 0.019(6)
O1M 0.102(6) 0.076(6) 0.097(15) -0.024(6) -0.022(6) 0.069(5)
C1M 0.138(16) 0.057(9) 0.25(5) -0.015(13) -0.020(17) 0.048(10)
O1E 0.097(19) 0.14(3) 0.40(5) 0.000 0.000 0.040(18)
C1E 0.047(10) 0.122(17) 0.66(9) 0.24(3) 0.01(2) 0.025(10)
C2E 0.24(3) 0.092(16) 0.18(2) 0.063(16) -0.01(2) 0.09(2)
O1S 0.48(9) 0.35(7) 0.44(8) -0.31(7) -0.40(8) 0.38(7)
C1S 0.13(4) 0.13(4) 0.51(13) -0.04(6) 0.15(7) 0.05(4)
O2S 0.11(3) 0.08(3) 0.37(8) 0.000 0.000 0.04(3)
C3S 0.10(4) 0.11(4) 0.13(4) 0.000 0.000 0.08(4)
O1W 0.11(7) 0.11(7) 0.13(12) 0.000 0.000 0.05(3)

loop_
_atom_type_symbol
_atom_type_description
_atom_type_scat_dispersion_real
_atom_type_scat_dispersion_imag
_atom_type_scat_source
C C 0.0033 0.0016 'International Tables Vol C Tables 4.2.6.8 and 6.1.1.4'
H H 0.0000 0.0000 'International Tables Vol C Tables 4.2.6.8 and 6.1.1.4'
N N 0.0061 0.0033 'International Tables Vol C Tables 4.2.6.8 and 6.1.1.4'
O O 0.0106 0.0060 'International Tables Vol C Tables 4.2.6.8 and 6.1.1.4'
Cu Cu 0.3201 1.2651 'International Tables Vol C Tables 4.2.6.8 and 6.1.1.4'
Pr Pr -0.2180 2.8214 'International Tables Vol C Tables 4.2.6.8 and 6.1.1.4'

loop_
_geom_angle_atom_site_label_1
_geom_angle_atom_site_label_2
_geom_angle_atom_site_label_3
_geom_angle
_geom_angle_site_symmetry_1
_geom_angle_site_symmetry_3
O1 Pr O1 120.0 2_655 .
O1 Pr O1 120.001(1) 2_655 3_665
O1 Pr O1 120.000(1) . 3_665
O1 Pr O11 134.91(7) 2_655 .
O1 Pr O11 66.25(9) . .
O1 Pr O11 72.35(9) 3_665 .
O1 Pr O11 134.91(7) 2_655 10_557
O1 Pr O11 66.25(9) . 10_557
O1 Pr O11 72.35(9) 3_665 10_557
O11 Pr O11 89.80(14) . 10_557
O1 Pr O11 66.24(9) 2_655 2_655
O1 Pr O11 72.35(9) . 2_655
O1 Pr O11 134.91(7) 3_665 2_655
O11 Pr O11 75.68(11) . 2_655
O11 Pr O11 138.52(5) 10_557 2_655
O1 Pr O11 66.25(9) 2_655 11_657
O1 Pr O11 72.35(9) . 11_657
O1 Pr O11 134.91(7) 3_665 11_657
O11 Pr O11 138.52(5) . 11_657
O11 Pr O11 75.68(11) 10_557 11_657
O11 Pr O11 89.80(14) 2_655 11_657
O1 Pr O11 72.35(9) 2_655 3_665
O1 Pr O11 134.91(7) . 3_665
O1 Pr O11 66.25(9) 3_665 3_665
O11 Pr O11 75.68(11) . 3_665
O11 Pr O11 138.51(5) 10_557 3_665
O11 Pr O11 75.68(11) 2_655 3_665
O11 Pr O11 138.51(5) 11_657 3_665
O1 Pr O11 72.35(9) 2_655 12_667
O1 Pr O11 134.91(7) . 12_667
O1 Pr O11 66.25(9) 3_665 12_667
O11 Pr O11 138.51(5) . 12_667
O11 Pr O11 75.68(11) 10_557 12_667
O11 Pr O11 138.51(5) 2_655 12_667
O11 Pr O11 75.68(11) 11_657 12_667
O11 Pr O11 89.80(14) 3_665 12_667
O1 Pr Cu 32.59(5) 2_655 2_655
O1 Pr Cu 99.72(8) . 2_655
O1 Pr Cu 132.36(7) 3_665 2_655
O11 Pr Cu 104.97(7) . 2_655
O11 Pr Cu 153.87(7) 10_557 2_655
O11 Pr Cu 34.01(7) 2_655 2_655
O11 Pr Cu 79.07(7) 11_657 2_655
O11 Pr Cu 67.14(7) 3_665 2_655
O11 Pr Cu 104.53(7) 12_667 2_655
O1 Pr Cu 99.71(8) 2_655 3_665
O1 Pr Cu 132.36(7) . 3_665
O1 Pr Cu 32.59(5) 3_665 3_665
O11 Pr Cu 67.14(7) . 3_665
O11 Pr Cu 104.53(7) 10_557 3_665
O11 Pr Cu 104.97(7) 2_655 3_665
O11 Pr Cu 153.86(7) 11_657 3_665
O11 Pr Cu 34.01(7) 3_665 3_665
O11 Pr Cu 79.07(7) 12_667 3_665
Cu Pr Cu 101.086(19) 2_655 3_665
O1 Pr Cu 32.59(5) 2_655 11_657
O1 Pr Cu 99.72(8) . 11_657
O1 Pr Cu 132.36(7) 3_665 11_657
O11 Pr Cu 153.87(7) . 11_657
O11 Pr Cu 104.97(7) 10_557 11_657
O11 Pr Cu 79.07(7) 2_655 11_657
O11 Pr Cu 34.01(7) 11_657 11_657
O11 Pr Cu 104.53(7) 3_665 11_657
O11 Pr Cu 67.14(7) 12_667 11_657
Cu Pr Cu 53.86(3) 2_655 11_657
Cu Pr Cu 127.053(8) 3_665 11_657
O1 Cu O12 92.21(15) . .
O1 Cu N11 166.68(17) . .
O12 Cu N11 95.66(16) . .
O1 Cu O11 87.23(14) . .
O12 Cu O11 167.04(13) . .
N11 Cu O11 82.69(14) . .
O1 Cu O21 89.07(13) . 2_655
O12 Cu O21 104.22(14) . 2_655
N11 Cu O21 99.35(17) . 2_655
O11 Cu O21 88.72(13) . 2_655
O1 Cu Pr 43.18(11) . .
O12 Cu Pr 135.16(10) . .
N11 Cu Pr 127.25(12) . .
O11 Cu Pr 44.56(8) . .
O21 Cu Pr 83.16(8) 2_655 .
Cu O1 Cu 109.18(19) . 10_557
Cu O1 Pr 104.23(13) . .
Cu O1 Pr 104.23(13) 10_557 .
Cu O1 H1 112.8 . .
Cu O1 H1 112.8 10_557 .
Pr O1 H1 112.8 . .
C11 O11 Cu 118.2(3) . .
C11 O11 Pr 140.4(3) . .
Cu O11 Pr 101.43(11) . .
C11 O21 Cu 123.8(3) . 3_665
C21 N11 Cu 112.3(3) . .
C21 N11 H11A 109.1 . .
Cu N11 H11A 109.1 . .
C21 N11 H11B 109.1 . .
Cu N11 H11B 109.1 . .
H11A N11 H11B 107.9 . .
O21 C11 O11 125.2(4) . .
O21 C11 C21 119.6(4) . .
O11 C11 C21 115.1(4) . .
C411 C21 C31 88.7(15) . .
C411 C21 N11 112.8(11) . .
C31 C21 N11 117.8(9) . .
C411 C21 C11 110.6(11) . .
C31 C21 C11 116.5(9) . .
N11 C21 C11 108.9(4) . .
C411 C21 C311 118.4(15) . .
N11 C21 C311 102.2(8) . .
C11 C21 C311 103.0(8) . .
C31 C21 C41 104.8(13) . .
N11 C21 C41 104.3(12) . .
C11 C21 C41 102.5(10) . .
C311 C21 C41 134.4(12) . .
C21 C31 H31A 109.5 . .
C21 C31 H31B 109.5 . .
C21 C31 H31C 109.5 . .
C21 C311 H31D 109.5 . .
C21 C311 H31E 109.5 . .
H31D C311 H31E 109.5 . .
C21 C311 H31F 109.5 . .
H31D C311 H31F 109.5 . .
H31E C311 H31F 109.5 . .
C21 C41 H41A 109.5 . .
C21 C41 H41B 109.5 . .
C21 C41 H41C 109.5 . .
C21 C411 H41D 109.5 . .
C21 C411 H41E 109.5 . .
C21 C411 H41F 109.5 . .
C12 O12 Cu 129.2(4) . .
O12 C12 O12 126.9(6) . 10_557
O12 C12 C22 116.5(3) . .
O12 C12 C22 116.5(3) 10_557 .
C12 C22 H22A 112.3 . .
C12 C22 H22C 109.6 . .
H22A C22 H22C 110.8 . .
O33 N13 O33 92.6(13) . 10_557
O33 N13 O13 131.5(7) . .
O33 N13 O13 131.5(7) 10_557 .
O33 N13 O23 117.4(9) 10_557 .
O13 N13 O23 110.7(5) . .
O33 O23 N13 51.4(18) . .
O23 O33 N13 100(2) . .
O23 O33 O33 137(2) . 10_557
C1M O1M H1M 104.0 . .
O1M C1M H1M1 109.7 . .
O1M C1M H1M2 109.1 . .
H1M1 C1M H1M2 109.5 . .
O1M C1M H1M3 109.6 . .
H1M1 C1M H1M3 109.5 . .
H1M2 C1M H1M3 109.5 . .
C1E O1E C1E 129(4) 10_556 .
O1E C1E C2E 103.2(18) . .
O1E C1E H1E1 111.1 . .
C2E C1E H1E1 111.1 . .
O1E C1E H1E2 111.1 . .
C2E C1E H1E2 111.1 . .
H1E1 C1E H1E2 109.1 . .
C1S O1S H1S 109.5 . .
O1S C1S H1S2 109.5 . .
H1S1 C1S H1S2 109.5 . .
O1S C1S H1S3 109.5 . .
H1S1 C1S H1S3 109.5 . .
H1S2 C1S H1S3 109.5 . .
C3S O2S H2S 112.7 . .
O2S C3S H3S1 108.2 . .
O2S C3S H3S2 111.2 . .
H3S1 C3S H3S2 110.3 . .

loop_
_geom_bond_atom_site_label_1
_geom_bond_atom_site_label_2
_geom_bond_distance
_geom_bond_site_symmetry_2
Pr O1 2.445(4) 2_655
Pr O1 2.446(4) .
Pr O1 2.446(4) 3_665
Pr O11 2.480(3) .
Pr O11 2.480(3) 10_557
Pr O11 2.480(3) 2_655
Pr O11 2.480(3) 11_657
Pr O11 2.480(3) 3_665
Pr O11 2.480(3) 12_667
Pr Cu 3.4641(11) 2_655
Pr Cu 3.4641(11) 3_665
Pr Cu 3.4641(11) 11_657
Cu O1 1.925(2) .
Cu O12 1.950(3) .
Cu N11 1.975(4) .
Cu O11 1.977(3) .
Cu O21 2.340(3) 2_655
O1 Cu 1.925(2) 10_557
O1 H1 1.0000 .
O11 C11 1.284(5) .
O21 C11 1.224(6) .
O21 Cu 2.340(3) 3_665
N11 C21 1.499(7) .
N11 H11A 0.9200 .
N11 H11B 0.9200 .
C11 C21 1.542(7) .
C21 C411 1.35(2) .
C21 C31 1.418(17) .
C21 C311 1.71(2) .
C21 C41 1.78(2) .
C31 H31A 0.9800 .
C31 H31B 0.9800 .
C31 H31C 0.9800 .
C311 H31D 0.9800 .
C311 H31E 0.9800 .
C311 H31F 0.9800 .
C41 H41A 0.9800 .
C41 H41B 0.9800 .
C41 H41C 0.9800 .
C411 H41D 0.9800 .
C411 H41E 0.9800 .
C411 H41F 0.9800 .
O12 C12 1.267(5) .
C12 O12 1.267(5) 10_557
C12 C22 1.495(10) .
C22 H22A 0.8801 .
C22 H22C 0.9615 .
O13 N13 1.226(7) .
N13 O33 1.123(14) .
N13 O33 1.123(14) 10_557
N13 O23 1.415(12) .
N13 O23 1.415(12) 10_557
O23 O33 0.684(13) .
O33 O33 1.62(3) 10_557
O1M C1M 1.44(2) .
O1M H1M 0.8400 .
C1M H1M1 0.9800 .
C1M H1M2 0.9800 .
C1M H1M3 0.9800 .
O1E C1E 1.306(17) 10_556
O1E C1E 1.306(17) .
C1E C2E 1.477(18) .
C1E H1E1 0.9900 .
C1E H1E2 0.9900 .
C2E H2E1 0.9800 .
C2E H2E2 0.9800 .
C2E H2E3 0.9800 .
O1S C1S 1.41(2) .
O1S H1S 0.8400 .
C1S H1S1 0.9800 .
C1S H1S2 0.9800 .
C1S H1S3 0.9800 .
O2S C3S 1.355(19) .
O2S H2S 0.8300 .
C3S H3S1 0.9881 .
C3S H3S2 0.9705 .

loop_
_geom_hbond_atom_site_label_D
_geom_hbond_atom_site_label_H
_geom_hbond_atom_site_label_A
_geom_hbond_distance_DH
_geom_hbond_distance_HA
_geom_hbond_distance_DA
_geom_hbond_angle_DHA
_geom_hbond_site_symmetry_A
O1 H1 O1M 1.00 1.70 2.673(9) 163.9 .
O1 H1 O1M 1.00 1.70 2.673(9) 163.9 10_557
N11 H11A O23 0.92 2.00 2.870(14) 156.8 .
N11 H11A O33 0.92 2.42 3.251(14) 150.8 .
N11 H11B O23 0.92 2.26 3.009(14) 137.8 7_767
N11 H11B O33 0.92 2.51 3.210(15) 133.1 7_767
O1M H1M O13 0.84 2.17 2.907(11) 146.5 2_655
